data_7101682
loop_
_publ_author_name
'Bandini, Marco'
'Piccinelli, Fabio'
'Tommasi, Simona'
'Umani-Ronchi, Achille'
'Ventrici, Caterina'

_publ_section_title
;
 Highly enantioselective nitroaldol reaction catalyzed by new chiral
 copper complexes.
;
_journal_issue 6
_journal_name_full 'Chemical communications (Cambridge, England)'
_journal_page_first 616
_journal_page_last 618
_journal_paper_doi 10.1039/b613019d
_journal_year 2007
_chemical_formula_sum 'C28 H32 Cu N2 O4 S4'
_chemical_formula_weight 652.34
_chemical_name_systematic
;
?
;
_space_group_IT_number 9
_symmetry_cell_setting monoclinic
_symmetry_space_group_name_Hall 'C -2yc'
_symmetry_space_group_name_H-M 'C 1 c 1'
_atom_sites_solution_hydrogens geom
_atom_sites_solution_primary direct
_atom_sites_solution_secondary difmap
_audit_creation_method SHELXL-97
_cell_angle_alpha 90.00
_cell_angle_beta 123.8310(10)
_cell_angle_gamma 90.00
_cell_formula_units_Z 4
_cell_length_a 20.9769(19)
_cell_length_b 13.9008(12)
_cell_length_c 12.2335(11)
_cell_measurement_temperature 293(2)
_cell_volume 2963.2(5)
_computing_cell_refinement 'Bruker APEX II'
_computing_data_collection 'Bruker APEX II'
_computing_data_reduction 'Bruker SAINT+'
_computing_molecular_graphics SCHAKAL-97
_computing_publication_material 'SHELXL-97 (Sheldrick, 1997)'
_computing_structure_refinement 'SHELXL-97 (Sheldrick, 1997)'
_computing_structure_solution 'SHELXS-97 (Sheldrick, 1990)'
_diffrn_ambient_temperature 293(2)
_diffrn_measured_fraction_theta_full 0.932
_diffrn_measured_fraction_theta_max 0.932
_diffrn_measurement_device_type 'Bruker APEX II CCD'
_diffrn_measurement_method '\W scans'
_diffrn_radiation_monochromator graphite
_diffrn_radiation_source 'fine-focus sealed tube'
_diffrn_radiation_type MoK\a
_diffrn_radiation_wavelength 0.71073
_diffrn_reflns_av_R_equivalents 0.0196
_diffrn_reflns_av_sigmaI/netI 0.0352
_diffrn_reflns_limit_h_max 27
_diffrn_reflns_limit_h_min -27
_diffrn_reflns_limit_k_max 18
_diffrn_reflns_limit_k_min -18
_diffrn_reflns_limit_l_max 16
_diffrn_reflns_limit_l_min -16
_diffrn_reflns_number 12621
_diffrn_reflns_theta_full 28.65
_diffrn_reflns_theta_max 28.65
_diffrn_reflns_theta_min 1.87
_exptl_absorpt_coefficient_mu 1.055
_exptl_absorpt_correction_T_max 1.00
_exptl_absorpt_correction_T_min 0.59
_exptl_absorpt_correction_type empirical
_exptl_absorpt_process_details SADABS
_exptl_crystal_colour blue
_exptl_crystal_density_diffrn 1.462
_exptl_crystal_density_method 'not measured'
_exptl_crystal_description parallelepiped
_exptl_crystal_F_000 1356
_exptl_crystal_size_max 0.60
_exptl_crystal_size_mid 0.53
_exptl_crystal_size_min 0.44
_refine_diff_density_max 1.376
_refine_diff_density_min -0.930
_refine_diff_density_rms 0.119
_refine_ls_abs_structure_details 'Flack H D (1983), Acta Cryst. A39, 876-881'
_refine_ls_abs_structure_Flack 0.45(3)
_refine_ls_extinction_method none
_refine_ls_goodness_of_fit_ref 1.043
_refine_ls_hydrogen_treatment mixed
_refine_ls_matrix_type full
_refine_ls_number_parameters 360
_refine_ls_number_reflns 6725
_refine_ls_number_restraints 4
_refine_ls_restrained_S_all 1.042
_refine_ls_R_factor_all 0.0773
_refine_ls_R_factor_gt 0.0602
_refine_ls_shift/su_max 0.540
_refine_ls_shift/su_mean 0.040
_refine_ls_structure_factor_coef Fsqd
_refine_ls_weighting_details 'calc w=1/[\s^2^(Fo^2^)+(0.1553P)^2^+0.0000P] where P=(Fo^2^+2Fc^2^)/3'
_refine_ls_weighting_scheme calc
_refine_ls_wR_factor_gt 0.1887
_refine_ls_wR_factor_ref 0.2073
_reflns_number_gt 5113
_reflns_number_total 6725
_reflns_threshold_expression >2sigma(I)
_cod_data_source_file b613019d.txt
_cod_data_source_block at2cu
_cod_depositor_comments
;
The following automatic conversions were performed:
'_symmetry_cell_setting' value 'Monoclinic' changed to 'monoclinic'
according to '/home/saulius/struct/CIF-dictionaries/cif_core.dic'
dictionary named 'cif_core.dic' version 2.4.1 from 2010-06-29.

Automatic conversion script
Id: cif_fix_enum 1527 2010-12-29 10:47:43Z saulius 
;
_cod_original_sg_symbol_H-M Cc
_cod_database_code 7101682

loop_
_symmetry_equiv_pos_as_xyz
'x, y, z'
'x, -y, z+1/2'
'x+1/2, y+1/2, z'
'x+1/2, -y+1/2, z+1/2'

loop_
_atom_site_label
_atom_site_type_symbol
_atom_site_fract_x
_atom_site_fract_y
_atom_site_fract_z
_atom_site_U_iso_or_equiv
_atom_site_adp_type
_atom_site_occupancy
_atom_site_symmetry_multiplicity
_atom_site_calc_flag
_atom_site_refinement_flags
Cu1 Cu 0.09757(8) 0.45885(3) 0.21890(12) 0.03895(17) Uani 1 1 d .
S2 S 0.32934(12) 0.62500(16) 0.52557(19) 0.0552(7) Uani 1 1 d .
S4 S -0.13520(13) 0.62536(16) -0.08964(19) 0.0561(7) Uani 1 1 d .
N1 N 0.1588(4) 0.5646(5) 0.2092(6) 0.0361(14) Uani 1 1 d D
C1 C 0.1394(6) 0.6594(6) 0.2467(8) 0.0429(19) Uani 1 1 d .
H1 H 0.1634 0.6571 0.3420 0.052 Uiso 1 1 calc R
C2 C 0.0535(5) 0.6577(5) 0.1835(8) 0.0354(16) Uani 1 1 d .
H2 H 0.0266 0.6556 0.0876 0.042 Uiso 1 1 calc R
C6 C 0.0289(6) 0.7458(7) 0.2231(9) 0.054(2) Uani 1 1 d .
H6A H 0.0519 0.7446 0.3172 0.064 Uiso 1 1 calc R
H6B H -0.0264 0.7455 0.1790 0.064 Uiso 1 1 calc R
C3 C 0.1690(6) 0.7484(6) 0.2203(9) 0.047(2) Uani 1 1 d .
H3A H 0.1509 0.7506 0.1281 0.056 Uiso 1 1 calc R
H3B H 0.2246 0.7471 0.2723 0.056 Uiso 1 1 calc R
C4 C 0.1408(9) 0.8396(7) 0.2560(13) 0.079(3) Uani 1 1 d .
H4A H 0.1652 0.8423 0.3504 0.094 Uiso 1 1 calc R
H4B H 0.1555 0.8968 0.2296 0.094 Uiso 1 1 calc R
C5 C 0.0535(7) 0.8377(6) 0.1867(11) 0.059(3) Uani 1 1 d .
H5A H 0.0372 0.8935 0.2127 0.071 Uiso 1 1 calc R
H5B H 0.0289 0.8402 0.0922 0.071 Uiso 1 1 calc R
C10 C -0.1092(6) 0.4474(6) -0.0465(10) 0.054(2) Uani 1 1 d .
H10 H -0.0898 0.3880 -0.0064 0.065 Uiso 1 1 calc R
C9 C -0.0911(5) 0.5321(5) 0.0250(9) 0.0407(18) Uani 1 1 d .
C12 C -0.1735(5) 0.5475(6) -0.2233(8) 0.045(2) Uani 1 1 d .
C7 C -0.0465(5) 0.5504(6) 0.1693(8) 0.046(2) Uani 1 1 d .
H7A H -0.0687 0.6053 0.1854 0.055 Uiso 1 1 calc R
H7B H -0.0516 0.4952 0.2122 0.055 Uiso 1 1 calc R
C8 C 0.2422(5) 0.5487(6) 0.2683(9) 0.046(2) Uani 1 1 d .
H8A H 0.2627 0.6038 0.2491 0.055 Uiso 1 1 calc R
H8B H 0.2483 0.4927 0.2276 0.055 Uiso 1 1 calc R
C13 C -0.2200(5) 0.5846(7) -0.3565(9) 0.052(2) Uani 1 1 d .
C15 C -0.2755(5) 0.5130(7) -0.4752(7) 0.059(2) Uani 1 1 d .
H15 H -0.2819 0.4466 -0.4795 0.071 Uiso 1 1 calc R
C11 C -0.1568(6) 0.4573(6) -0.1775(11) 0.070(3) Uani 1 1 d .
H11 H -0.1770 0.4043 -0.2334 0.084 Uiso 1 1 calc R
S1 S -0.2142(2) 0.6937(2) -0.4045(3) 0.0806(9) Uani 1 1 d .
C17 C -0.2840(8) 0.6747(9) -0.5571(13) 0.084(4) Uani 1 1 d .
H17 H -0.2989 0.7215 -0.6213 0.101 Uiso 1 1 calc R
C16 C -0.3163(10) 0.5964(11) -0.5841(9) 0.126(6) Uani 1 1 d .
H16 H -0.3625 0.5858 -0.6643 0.151 Uiso 1 1 calc R
N2 N 0.0366(4) 0.5694(5) 0.2304(6) 0.0402(15) Uani 1 1 d D
H2N H 0.0661(19) 0.580(3) 0.319(2) 0.001(8) Uiso 1 1 d D
H1N H 0.158(5) 0.588(6) 0.141(6) 0.08(3) Uiso 1 1 d D
C18 C 0.2885(5) 0.5336(6) 0.4174(8) 0.044(2) Uani 1 1 d .
C21 C 0.3687(5) 0.5501(6) 0.6562(9) 0.044(2) Uani 1 1 d .
C22 C 0.4185(6) 0.5821(6) 0.7934(8) 0.049(2) Uani 1 1 d .
C20 C 0.3495(6) 0.4563(6) 0.6180(8) 0.050(2) Uani 1 1 d .
H20 H 0.3623 0.4049 0.6753 0.060 Uiso 1 1 calc R
C19 C 0.3066(6) 0.4481(7) 0.4759(9) 0.062(3) Uani 1 1 d .
H19 H 0.2932 0.3899 0.4309 0.074 Uiso 1 1 calc R
S3 S 0.4077(2) 0.6916(3) 0.8399(3) 0.0921(10) Uani 1 1 d .
C23 C 0.4797(6) 0.5233(7) 0.9074(7) 0.063(3) Uani 1 1 d .
H23 H 0.4960 0.4612 0.9067 0.076 Uiso 1 1 calc R
C24 C 0.5076(10) 0.5886(8) 1.0205(13) 0.115(6) Uani 1 1 d .
H24 H 0.5440 0.5685 1.1059 0.138 Uiso 1 1 calc R
C25 C 0.4779(7) 0.6807(9) 0.9952(12) 0.081(4) Uani 1 1 d .
H25 H 0.4953 0.7296 1.0574 0.097 Uiso 1 1 calc R
O2 O 0.0326(4) 0.3572(4) 0.2194(6) 0.0591(18) Uani 1 1 d .
O1 O 0.0932(5) 0.3791(5) 0.4229(9) 0.080(2) Uani 1 1 d .
C26 C 0.0500(5) 0.3389(6) 0.3288(8) 0.049(2) Uani 1 1 d .
O3 O 0.1610(4) 0.3581(4) 0.2244(6) 0.0518(15) Uani 1 1 d .
O4 O 0.1001(5) 0.3841(5) 0.0081(6) 0.071(2) Uani 1 1 d .
C27 C 0.1467(5) 0.3375(6) 0.1085(8) 0.047(2) Uani 1 1 d .
C28 C 0.1946(9) 0.2494(10) 0.1149(13) 0.099(4) Uani 1 1 d .
H28A H 0.2274 0.2279 0.2043 0.148 Uiso 1 1 calc R
H28B H 0.2254 0.2678 0.0826 0.148 Uiso 1 1 calc R
H28C H 0.1606 0.1982 0.0616 0.148 Uiso 1 1 calc R
C29 C 0.0101(6) 0.2475(7) 0.3364(9) 0.062(2) Uani 1 1 d .
H29A H -0.0230 0.2208 0.2499 0.092 Uiso 1 1 calc R
H29B H -0.0197 0.2643 0.3712 0.092 Uiso 1 1 calc R
H29C H 0.0483 0.2009 0.3928 0.092 Uiso 1 1 calc R

loop_
_atom_site_aniso_label
_atom_site_aniso_U_11
_atom_site_aniso_U_22
_atom_site_aniso_U_33
_atom_site_aniso_U_23
_atom_site_aniso_U_13
_atom_site_aniso_U_12
Cu1 0.0437(3) 0.0372(3) 0.0295(2) -0.0006(5) 0.0164(2) -0.0003(5)
S2 0.0598(16) 0.0448(12) 0.0388(11) 0.0020(9) 0.0137(11) -0.0085(10)
S4 0.0689(17) 0.0418(11) 0.0379(11) -0.0010(9) 0.0176(11) 0.0089(11)
N1 0.039(4) 0.042(3) 0.021(3) -0.009(2) 0.013(3) -0.001(3)
C1 0.055(5) 0.044(4) 0.025(3) -0.008(3) 0.020(3) -0.005(4)
C2 0.037(4) 0.039(4) 0.030(4) 0.000(3) 0.018(3) 0.003(3)
C6 0.055(6) 0.056(5) 0.049(5) -0.005(4) 0.029(5) 0.008(4)
C3 0.058(5) 0.042(4) 0.043(4) -0.008(3) 0.030(4) -0.011(4)
C4 0.106(9) 0.039(5) 0.083(7) -0.001(5) 0.047(7) -0.004(5)
C5 0.093(8) 0.043(5) 0.059(5) 0.007(4) 0.053(6) 0.013(5)
C10 0.057(5) 0.043(4) 0.052(5) 0.011(3) 0.023(4) 0.008(4)
C9 0.031(4) 0.045(4) 0.045(4) 0.000(3) 0.020(4) -0.008(3)
C12 0.037(5) 0.053(5) 0.033(4) -0.010(3) 0.011(3) -0.005(3)
C7 0.051(5) 0.058(5) 0.028(4) 0.007(3) 0.023(4) 0.000(4)
C8 0.036(5) 0.060(5) 0.045(5) -0.002(4) 0.025(4) -0.002(4)
C13 0.042(4) 0.065(5) 0.040(4) 0.002(4) 0.017(4) 0.002(4)
C15 0.062(5) 0.053(4) 0.014(3) 0.003(3) -0.008(3) -0.027(3)
C11 0.057(6) 0.033(4) 0.084(7) -0.007(4) 0.016(5) -0.014(4)
S1 0.117(3) 0.0572(13) 0.0799(19) 0.0153(13) 0.0621(19) 0.0096(15)
C17 0.118(11) 0.060(6) 0.071(8) 0.022(5) 0.050(8) 0.019(6)
C16 0.160(13) 0.120(11) 0.021(4) 0.015(5) 0.003(5) 0.036(9)
N2 0.043(4) 0.045(3) 0.034(3) -0.006(3) 0.023(3) -0.001(3)
C18 0.044(5) 0.049(5) 0.034(4) -0.006(3) 0.019(4) -0.009(3)
C21 0.047(5) 0.043(4) 0.046(5) -0.004(3) 0.029(4) -0.005(3)
C22 0.070(6) 0.035(4) 0.036(4) 0.003(3) 0.026(4) -0.005(4)
C20 0.061(5) 0.053(5) 0.029(3) -0.002(3) 0.020(4) -0.009(4)
C19 0.074(6) 0.048(5) 0.034(4) 0.008(3) 0.011(4) 0.019(4)
S3 0.088(2) 0.110(2) 0.0600(17) -0.0001(16) 0.0295(15) -0.0073(18)
C23 0.062(5) 0.053(4) 0.017(3) -0.006(3) -0.013(3) 0.011(3)
C24 0.120(12) 0.057(6) 0.073(7) 0.013(5) -0.005(7) 0.011(6)
C25 0.105(10) 0.083(7) 0.054(6) -0.013(5) 0.043(7) -0.022(7)
O2 0.078(5) 0.050(3) 0.039(3) -0.010(3) 0.027(3) -0.023(3)
O1 0.106(6) 0.066(4) 0.073(5) -0.019(4) 0.053(4) -0.030(4)
C26 0.057(6) 0.051(5) 0.035(4) 0.000(4) 0.023(4) 0.006(4)
O3 0.067(4) 0.048(3) 0.035(3) -0.008(2) 0.026(3) 0.000(3)
O4 0.113(6) 0.054(3) 0.027(3) 0.008(2) 0.028(3) 0.018(3)
C27 0.063(6) 0.049(5) 0.033(4) -0.005(3) 0.029(4) 0.002(4)
C28 0.152(12) 0.086(8) 0.105(9) 0.001(7) 0.100(10) 0.007(8)
C29 0.075(5) 0.057(5) 0.047(4) 0.001(3) 0.031(4) -0.026(4)

loop_
_atom_type_symbol
_atom_type_description
_atom_type_scat_dispersion_real
_atom_type_scat_dispersion_imag
_atom_type_scat_source
C C 0.0033 0.0016 'International Tables Vol C Tables 4.2.6.8 and 6.1.1.4'
H H 0.0000 0.0000 'International Tables Vol C Tables 4.2.6.8 and 6.1.1.4'
N N 0.0061 0.0033 'International Tables Vol C Tables 4.2.6.8 and 6.1.1.4'
S S 0.1246 0.1234 'International Tables Vol C Tables 4.2.6.8 and 6.1.1.4'
Cu Cu 0.3201 1.2651 'International Tables Vol C Tables 4.2.6.8 and 6.1.1.4'
O O 0.0106 0.0060 'International Tables Vol C Tables 4.2.6.8 and 6.1.1.4'

loop_
_geom_angle_atom_site_label_1
_geom_angle_atom_site_label_2
_geom_angle_atom_site_label_3
_geom_angle
O3 Cu1 O2 86.77(15)
O3 Cu1 N1 94.8(3)
O2 Cu1 N1 177.0(3)
O3 Cu1 N2 174.9(3)
O2 Cu1 N2 94.5(3)
N1 Cu1 N2 84.25(13)
C18 S2 C21 92.6(4)
C12 S4 C9 93.1(4)
C8 N1 C1 114.9(7)
C8 N1 Cu1 118.8(5)
C1 N1 Cu1 109.3(5)
C3 C1 C2 114.9(8)
C3 C1 N1 116.0(7)
C2 C1 N1 105.9(7)
N2 C2 C6 110.6(7)
N2 C2 C1 106.8(7)
C6 C2 C1 110.2(8)
C2 C6 C5 110.7(8)
C1 C3 C4 110.2(8)
C5 C4 C3 110.7(9)
C6 C5 C4 110.2(9)
C11 C10 C9 115.2(8)
C10 C9 C7 131.6(7)
C10 C9 S4 106.7(7)
C7 C9 S4 121.7(6)
C11 C12 C13 131.3(8)
C11 C12 S4 108.3(7)
C13 C12 S4 120.3(6)
N2 C7 C9 114.4(7)
N1 C8 C18 113.1(7)
C12 C13 C15 119.4(8)
C12 C13 S1 126.1(7)
C15 C13 S1 114.0(6)
C13 C15 C16 94.9(7)
C12 C11 C10 116.3(8)
C17 S1 C13 93.5(5)
C16 C17 S1 117.5(9)
C17 C16 C15 117.3(11)
C2 N2 C7 114.7(7)
C2 N2 Cu1 107.5(5)
C7 N2 Cu1 115.7(5)
C19 C18 C8 124.5(8)
C19 C18 S2 112.6(7)
C8 C18 S2 122.7(6)
C20 C21 C22 124.5(8)
C20 C21 S2 111.6(6)
C22 C21 S2 123.9(6)
C21 C22 C23 126.3(8)
C21 C22 S3 121.1(7)
C23 C22 S3 112.6(6)
C21 C20 C19 110.6(7)
C18 C19 C20 112.1(8)
C25 S3 C22 96.1(6)
C24 C23 C22 102.8(8)
C25 C24 C23 117.8(9)
C24 C25 S3 110.3(9)
C26 O2 Cu1 111.9(6)
O1 C26 O2 126.8(10)
O1 C26 C29 119.6(8)
O2 C26 C29 113.5(8)
C27 O3 Cu1 112.8(5)
O4 C27 O3 122.4(8)
O4 C27 C28 126.1(8)
O3 C27 C28 111.5(8)

loop_
_geom_bond_atom_site_label_1
_geom_bond_atom_site_label_2
_geom_bond_distance
Cu1 O3 1.907(6)
Cu1 O2 1.967(6)
Cu1 N1 1.999(7)
Cu1 N2 2.054(7)
S2 C18 1.684(8)
S2 C21 1.688(9)
S4 C12 1.740(8)
S4 C9 1.749(8)
N1 C8 1.490(11)
N1 C1 1.524(10)
C1 C3 1.497(13)
C1 C2 1.516(6)
C2 N2 1.479(11)
C2 C6 1.509(12)
C6 C5 1.533(15)
C3 C4 1.560(15)
C4 C5 1.533(9)
C10 C11 1.343(14)
C10 C9 1.387(12)
C9 C7 1.489(12)
C12 C11 1.338(12)
C12 C13 1.450(12)
C7 N2 1.488(12)
C8 C18 1.530(12)
C13 C15 1.605(11)
C13 S1 1.655(10)
C15 C16 1.607(13)
S1 C17 1.629(14)
C17 C16 1.226(19)
C18 C19 1.328(12)
C21 C20 1.368(11)
C21 C22 1.467(12)
C22 C23 1.507(11)
C22 S3 1.683(9)
C20 C19 1.451(12)
S3 C25 1.639(13)
C23 C24 1.477(15)
C24 C25 1.382(17)
O2 C26 1.201(10)
O1 C26 1.139(11)
C26 C29 1.553(12)
O3 C27 1.307(9)
O4 C27 1.244(10)
C27 C28 1.559(15)
